data_1503753
loop_
_publ_author_name
'Rosenberg, Marianne Lenes'
'Krivokapic, Alexander'
'Tilset, Mats'

_publ_section_title
;
 Highly cis-selective cyclopropanations with ethyl diazoacetate using a
 novel Rh(I) catalyst with a chelating N-heterocyclic iminocarbene ligand.
;
_journal_issue 3
_journal_name_full 'Organic letters'
_journal_page_first 547
_journal_page_last 550
_journal_paper_doi 10.1021/ol802591j
_journal_volume 11
_journal_year 2009
_chemical_formula_moiety 'C20 H19 Cl1 N3 O1 Rh1'
_chemical_formula_sum 'C20 H19 Cl N3 O Rh'
_chemical_formula_weight 455.75
_space_group_IT_number 14
_symmetry_cell_setting monoclinic
_symmetry_space_group_name_Hall '-P 2yn'
_symmetry_space_group_name_H-M 'P 1 21/n 1'
_atom_sites_solution_hydrogens geom
_atom_sites_solution_primary direct
_cell_angle_alpha 90
_cell_angle_beta 93.3020(10)
_cell_angle_gamma 90
_cell_formula_units_Z 4
_cell_length_a 10.3952(10)
_cell_length_b 10.8758(11)
_cell_length_c 16.4618(16)
_cell_measurement_reflns_used 4827
_cell_measurement_temperature 103
_cell_measurement_theta_max 28
_cell_measurement_theta_min 2
_cell_volume 1858.0(3)
_computing_cell_refinement 'SAINT (Siemens ,1995)'
_computing_data_collection 'SMART (Siemens, 1993)'
_computing_data_reduction 'SAINT (Siemens ,1995)'
_computing_molecular_graphics 'CAMERON (Watkin et al., 1996)'
_computing_publication_material 'CRYSTALS (Betteridge et al., 2003)'
_computing_structure_refinement 'CRYSTALS (Betteridge et al., 2003)'
_computing_structure_solution 'SIR92 (Altomare et al., 1994)'
_diffrn_ambient_temperature 103
_diffrn_measured_fraction_theta_full 0.996
_diffrn_measured_fraction_theta_max 0.928
_diffrn_measurement_device 'Bruker SMART'
_diffrn_measurement_device_type Area
_diffrn_measurement_method '\w '
_diffrn_radiation_monochromator graphite
_diffrn_radiation_type 'Mo K\a'
_diffrn_radiation_wavelength 0.71073
_diffrn_reflns_av_R_equivalents 0.030
_diffrn_reflns_limit_h_max 13
_diffrn_reflns_limit_h_min -13
_diffrn_reflns_limit_k_max 14
_diffrn_reflns_limit_k_min -14
_diffrn_reflns_limit_l_max 22
_diffrn_reflns_limit_l_min -21
_diffrn_reflns_number 15730
_diffrn_reflns_theta_full 26.846
_diffrn_reflns_theta_max 28.559
_diffrn_reflns_theta_min 2.246
_diffrn_standards_decay_% none
_diffrn_standards_interval_count none
_diffrn_standards_interval_time none
_diffrn_standards_number 0
_exptl_absorpt_coefficient_mu 1.077
_exptl_absorpt_correction_T_max 0.96
_exptl_absorpt_correction_T_min 0.94
_exptl_absorpt_correction_type multi-scan
_exptl_absorpt_process_details 'DENZO/SCALEPACK (Otwinowski & Minor, 1997)'
_exptl_crystal_colour red
_exptl_crystal_density_diffrn 1.629
_exptl_crystal_density_method 'not measured'
_exptl_crystal_description block
_exptl_crystal_F_000 920
_exptl_crystal_size_max 0.15
_exptl_crystal_size_mid 0.06
_exptl_crystal_size_min 0.04
_refine_diff_density_max 0.72
_refine_diff_density_min -0.63
_refine_ls_extinction_method None
_refine_ls_goodness_of_fit_ref 1.0973
_refine_ls_hydrogen_treatment constr
_refine_ls_matrix_type full
_refine_ls_number_parameters 235
_refine_ls_number_reflns 3051
_refine_ls_number_restraints 0
_refine_ls_R_factor_all 0.0418
_refine_ls_R_factor_gt 0.0282
_refine_ls_shift/su_max 0.001073
_refine_ls_structure_factor_coef F
_refine_ls_weighting_details
;
 Method, part 1, Chebychev polynomial, (Watkin, 1994, Prince, 1982) 
 [weight] = 1.0/[A~0~*T~0~(x)+A~1~*T~1~(x) ... +A~n-1~]*T~n-1~(x)] 
 where A~i~ are the Chebychev coefficients listed below and x= Fcalc/Fmax 
 Method = Robust Weighting (Prince, 1982) 
 W = [weight] * [1-(deltaF/6*sigmaF)^2^]^2^ 
 A~i~ are: 
 1.11 -0.123 0.766 
;
_refine_ls_weighting_scheme calc
_refine_ls_wR_factor_all 0.0363
_refine_ls_wR_factor_gt 0.0311
_refine_ls_wR_factor_ref 0.0296
_reflns_limit_h_max 13
_reflns_limit_h_min -13
_reflns_limit_k_max 14
_reflns_limit_k_min 0
_reflns_limit_l_max 21
_reflns_limit_l_min 0
_reflns_number_gt 3334
_reflns_number_total 4405
_reflns_threshold_expression I>2.0\s(I)
_oxford_diffrn_Wilson_B_factor 1.46
_oxford_diffrn_Wilson_scale 6.30
_oxford_refine_ls_r_factor_ref 0.0256
_oxford_refine_ls_scale 0.4098(5)
_oxford_reflns_number_all 4392
_oxford_reflns_threshold_expression_ref I>3.0\s(I)
_cod_data_source_file ol802591j_si_002.cif
_cod_data_source_block 1
_cod_depositor_comments
;
The following automatic conversions were performed:

'_symmetry_cell_setting' value 'Monoclinic' changed to 'monoclinic'
according to /home/saulius/struct/CIF-dictionaries/cif_core.dic
dictionary named 'cif_core.dic' version 2.4.2 from 2011-04-26.

Automatic conversion script
Id: cif_fix_values 1715 2011-07-08 13:25:40Z adriana 
;
_cod_original_sg_symbol_H-M 'P 1 21/n 1 '
_cod_original_formula_sum 'C20 H19 Cl1 N3 O1 Rh1'
_cod_database_code 1503753

loop_
_symmetry_equiv_pos_as_xyz
x,y,z
-x,-y,-z
-x+1/2,y+1/2,-z+1/2
x+1/2,-y+1/2,z+1/2

loop_
_atom_site_label
_atom_site_type_symbol
_atom_site_fract_x
_atom_site_fract_y
_atom_site_fract_z
_atom_site_U_iso_or_equiv
_atom_site_occupancy
_atom_site_adp_type
_atom_site_refinement_flags_posn
Rh1 Rh -0.062202(17) 0.314092(18) 0.450317(12) 0.0167 1.0000 Uani .
Cl1 Cl -0.17870(6) 0.31937(7) 0.32255(4) 0.0243 1.0000 Uani .
N1 N 0.09148(19) 0.20920(19) 0.40528(13) 0.0182 1.0000 Uani .
N2 N 0.1804(2) 0.2613(2) 0.52842(13) 0.0201 1.0000 Uani .
N3 N 0.0764(2) 0.3491(2) 0.62151(14) 0.0218 1.0000 Uani .
C1 C 0.0609(2) 0.3124(2) 0.54451(15) 0.0185 1.0000 Uani .
C2 C 0.2656(3) 0.2705(3) 0.59687(16) 0.0229 1.0000 Uani .
C3 C 0.2004(2) 0.3245(3) 0.65379(15) 0.0220 1.0000 Uani .
C4 C -0.0229(3) 0.4063(3) 0.66834(17) 0.0297 1.0000 Uani .
C5 C 0.1944(2) 0.2072(2) 0.45322(15) 0.0182 1.0000 Uani .
C6 C 0.3222(2) 0.1554(2) 0.43530(16) 0.0209 1.0000 Uani .
C7 C 0.4305(3) 0.2323(3) 0.44280(17) 0.0261 1.0000 Uani .
C8 C 0.5489(2) 0.1872(3) 0.42124(18) 0.0301 1.0000 Uani .
C9 C 0.5591(3) 0.0678(3) 0.39390(17) 0.0305 1.0000 Uani .
C10 C 0.4530(3) -0.0087(3) 0.38806(17) 0.0277 1.0000 Uani .
C11 C 0.3334(2) 0.0358(3) 0.40885(16) 0.0222 1.0000 Uani .
C12 C 0.0866(2) 0.1575(2) 0.32478(15) 0.0187 1.0000 Uani .
C13 C 0.0056(2) 0.0562(2) 0.31082(15) 0.0195 1.0000 Uani .
C14 C -0.0128(2) 0.0117(3) 0.23205(17) 0.0233 1.0000 Uani .
C15 C 0.0481(3) 0.0668(3) 0.16877(16) 0.0252 1.0000 Uani .
C16 C 0.1279(2) 0.1676(3) 0.18386(16) 0.0237 1.0000 Uani .
C17 C 0.1483(2) 0.2155(2) 0.26196(16) 0.0202 1.0000 Uani .
C18 C 0.2341(2) 0.3259(3) 0.27630(17) 0.0256 1.0000 Uani .
C19 C -0.0602(3) -0.0032(3) 0.37967(17) 0.0256 1.0000 Uani .
C20 C -0.1829(2) 0.4104(2) 0.49382(16) 0.0206 1.0000 Uani .
O1 O -0.2621(2) 0.4722(2) 0.51722(13) 0.0310 1.0000 Uani .
H21 H 0.3503 0.2426 0.6000 0.0274 1.0000 Uiso R
H31 H 0.2293 0.3436 0.7070 0.0266 1.0000 Uiso R
H41 H 0.0030 0.4033 0.7236 0.0447 1.0000 Uiso R
H42 H -0.0320 0.4890 0.6511 0.0456 1.0000 Uiso R
H43 H -0.1004 0.3626 0.6589 0.0447 1.0000 Uiso R
H71 H 0.4230 0.3133 0.4619 0.0321 1.0000 Uiso R
H81 H 0.6210 0.2386 0.4248 0.0362 1.0000 Uiso R
H91 H 0.6391 0.0378 0.3783 0.0372 1.0000 Uiso R
H101 H 0.4612 -0.0909 0.3699 0.0333 1.0000 Uiso R
H111 H 0.2613 -0.0158 0.4057 0.0273 1.0000 Uiso R
H141 H -0.0659 -0.0561 0.2216 0.0291 1.0000 Uiso R
H151 H 0.0362 0.0364 0.1152 0.0313 1.0000 Uiso R
H161 H 0.1684 0.2048 0.1401 0.0291 1.0000 Uiso R
H181 H 0.2360 0.3740 0.2286 0.0385 1.0000 Uiso R
H182 H 0.3205 0.2996 0.2913 0.0385 1.0000 Uiso R
H183 H 0.2038 0.3763 0.3182 0.0385 1.0000 Uiso R
H191 H -0.1202 -0.0638 0.3588 0.0390 1.0000 Uiso R
H192 H 0.0010 -0.0424 0.4167 0.0389 1.0000 Uiso R
H193 H -0.1061 0.0579 0.4086 0.0390 1.0000 Uiso R

loop_
_atom_site_aniso_label
_atom_site_aniso_U_11
_atom_site_aniso_U_22
_atom_site_aniso_U_33
_atom_site_aniso_U_23
_atom_site_aniso_U_13
_atom_site_aniso_U_12
Rh1 0.01284(9) 0.02045(10) 0.01650(9) -0.00100(9) -0.00202(6) -0.00065(8)
Cl1 0.0179(3) 0.0324(3) 0.0216(3) -0.0047(3) -0.0074(2) 0.0040(3)
N1 0.0151(9) 0.0200(11) 0.0191(10) 0.0014(8) -0.0016(7) -0.0015(8)
N2 0.0188(10) 0.0213(10) 0.0194(10) 0.0005(8) -0.0055(8) -0.0021(8)
N3 0.0226(11) 0.0243(11) 0.0179(11) -0.0001(8) -0.0031(8) -0.0035(8)
C1 0.0180(10) 0.0170(10) 0.0203(11) 0.0012(11) -0.0019(8) -0.0030(11)
C2 0.0207(12) 0.0244(12) 0.0223(13) 0.0042(10) -0.0107(10) -0.0015(10)
C3 0.0241(12) 0.0235(13) 0.0172(12) 0.0027(11) -0.0091(9) -0.0037(11)
C4 0.0283(14) 0.0398(16) 0.0211(13) -0.0056(12) 0.0011(11) -0.0024(12)
C5 0.0153(10) 0.0180(12) 0.0211(12) 0.0030(9) -0.0013(9) -0.0013(9)
C6 0.0149(11) 0.0252(13) 0.0222(12) 0.0027(10) -0.0025(9) 0.0004(9)
C7 0.0210(13) 0.0279(12) 0.0289(14) 0.0019(11) -0.0039(10) -0.0035(11)
C8 0.0155(11) 0.0414(16) 0.0328(14) 0.0074(14) -0.0028(10) -0.0059(12)
C9 0.0175(12) 0.0492(18) 0.0246(13) 0.0024(13) -0.0020(10) 0.0075(12)
C10 0.0219(13) 0.0339(15) 0.0264(13) -0.0038(12) -0.0065(10) 0.0088(11)
C11 0.0149(11) 0.0286(13) 0.0224(12) 0.0021(10) -0.0043(9) 0.0000(10)
C12 0.0134(10) 0.0220(12) 0.0206(12) -0.0013(9) -0.0012(9) 0.0030(9)
C13 0.0126(10) 0.0231(12) 0.0222(12) -0.0025(10) -0.0032(9) 0.0016(9)
C14 0.0158(12) 0.0232(13) 0.0300(13) -0.0068(11) -0.0054(10) 0.0028(9)
C15 0.0221(12) 0.0317(14) 0.0211(12) -0.0082(11) -0.0055(10) 0.0095(11)
C16 0.0188(11) 0.0309(15) 0.0214(12) -0.0011(11) 0.0018(9) 0.0053(10)
C17 0.0143(11) 0.0235(13) 0.0227(12) 0.0012(10) 0.0000(9) 0.0028(9)
C18 0.0219(12) 0.0275(14) 0.0276(13) 0.0040(12) 0.0018(10) -0.0016(11)
C19 0.0197(13) 0.0263(13) 0.0306(14) -0.0001(12) -0.0006(10) -0.0051(10)
C20 0.0189(11) 0.0241(13) 0.0186(12) -0.0003(10) 0.0002(9) -0.0043(10)
O1 0.0288(10) 0.0329(11) 0.0322(11) 0.0004(9) 0.0095(8) 0.0051(9)

loop_
_atom_type_symbol
_atom_type_scat_dispersion_real
_atom_type_scat_dispersion_imag
_atom_type_scat_Cromer_Mann_a1
_atom_type_scat_Cromer_Mann_b1
_atom_type_scat_Cromer_Mann_a2
_atom_type_scat_Cromer_Mann_b2
_atom_type_scat_Cromer_Mann_a3
_atom_type_scat_Cromer_Mann_b3
_atom_type_scat_Cromer_Mann_a4
_atom_type_scat_Cromer_Mann_b4
_atom_type_scat_Cromer_Mann_c
_atom_type_scat_source
C 0.0033 0.0016 2.3100 20.8439 1.0200 10.2075 1.5886 0.5687 0.8650 51.6512 0.2156 'International Tables Vol C 4.2.6.8 and 6.1.1.4'
H 0.0000 0.0000 0.4930 10.5109 0.3229 26.1257 0.1402 3.1424 0.0408 57.7998 0.0030 'International Tables Vol C 4.2.6.8 and 6.1.1.4'
N 0.0061 0.0033 12.2126 0.0057 3.1322 9.8933 2.0125 28.9975 1.1663 0.5826 -11.5290 'International Tables Vol C 4.2.6.8 and 6.1.1.4'
O 0.0106 0.0060 3.0485 13.2771 2.2868 5.7011 1.5463 0.3239 0.8670 32.9089 0.2508 'International Tables Vol C 4.2.6.8 and 6.1.1.4'
Cl 0.1484 0.1585 11.4604 0.0104 7.1964 1.1662 6.2556 18.5194 1.6455 47.7784 -9.5574 'International Tables Vol C 4.2.6.8 and 6.1.1.4'
Rh -1.1178 0.9187 19.2957 0.7515 14.3501 8.2176 4.7343 25.8749 1.2892 98.6062 5.3280 'International Tables Vol C 4.2.6.8 and 6.1.1.4'

loop_
_geom_angle_atom_site_label_1
_geom_angle_atom_site_label_2
_geom_angle_atom_site_label_3
_geom_angle
_geom_angle_publ_flag
Cl1 Rh1 N1 93.40(6) yes
Cl1 Rh1 C1 169.84(7) yes
N1 Rh1 C1 78.53(9) yes
Cl1 Rh1 C20 90.38(8) yes
N1 Rh1 C20 175.21(10) yes
C1 Rh1 C20 97.39(11) yes
Rh1 N1 C5 114.05(17) yes
Rh1 N1 C12 122.85(15) yes
C5 N1 C12 122.7(2) yes
C1 N2 C2 110.4(2) yes
C1 N2 C5 118.5(2) yes
C2 N2 C5 131.0(2) yes
C1 N3 C3 111.4(2) yes
C1 N3 C4 125.4(2) yes
C3 N3 C4 123.2(2) yes
N2 C1 N3 103.8(2) yes
N2 C1 Rh1 113.66(17) yes
N3 C1 Rh1 142.4(2) yes
N2 C2 C3 106.0(2) yes
N2 C2 H21 125.2 no
C3 C2 H21 128.8 no
N3 C3 C2 108.4(2) yes
N3 C3 H31 123.8 no
C2 C3 H31 127.8 no
N3 C4 H41 109.0 no
N3 C4 H42 107.9 no
H41 C4 H42 110.1 no
N3 C4 H43 108.8 no
H41 C4 H43 109.8 no
H42 C4 H43 111.2 no
N2 C5 N1 114.3(2) yes
N2 C5 C6 118.6(2) yes
N1 C5 C6 127.0(2) yes
C5 C6 C7 118.6(2) yes
C5 C6 C11 120.8(2) yes
C7 C6 C11 120.6(2) yes
C6 C7 C8 119.0(3) yes
C6 C7 H71 120.5 no
C8 C7 H71 120.5 no
C7 C8 C9 120.0(3) yes
C7 C8 H81 119.4 no
C9 C8 H81 120.5 no
C8 C9 C10 120.9(3) yes
C8 C9 H91 120.0 no
C10 C9 H91 119.1 no
C9 C10 C11 119.6(3) yes
C9 C10 H101 120.3 no
C11 C10 H101 120.1 no
C10 C11 C6 119.8(2) yes
C10 C11 H111 120.1 no
C6 C11 H111 120.1 no
N1 C12 C13 116.7(2) yes
N1 C12 C17 120.8(2) yes
C13 C12 C17 122.1(2) yes
C12 C13 C14 118.5(2) yes
C12 C13 C19 120.7(2) yes
C14 C13 C19 120.8(2) yes
C13 C14 C15 120.5(3) yes
C13 C14 H141 119.8 no
C15 C14 H141 119.7 no
C14 C15 C16 120.0(2) yes
C14 C15 H151 120.7 no
C16 C15 H151 119.3 no
C15 C16 C17 121.2(3) yes
C15 C16 H161 119.2 no
C17 C16 H161 119.5 no
C12 C17 C16 117.5(2) yes
C12 C17 C18 122.4(2) yes
C16 C17 C18 120.0(2) yes
C17 C18 H181 110.6 no
C17 C18 H182 109.8 no
H181 C18 H182 108.3 no
C17 C18 H183 110.8 no
H181 C18 H183 108.1 no
H182 C18 H183 109.2 no
C13 C19 H191 109.9 no
C13 C19 H192 111.0 no
H191 C19 H192 108.5 no
C13 C19 H193 109.7 no
H191 C19 H193 108.8 no
H192 C19 H193 108.9 no
Rh1 C20 O1 176.4(2) yes

loop_
_geom_bond_atom_site_label_1
_geom_bond_atom_site_label_2
_geom_bond_distance
_geom_bond_publ_flag
Rh1 Cl1 2.3665(6) yes
Rh1 N1 2.131(2) yes
Rh1 C1 1.953(2) yes
Rh1 C20 1.813(3) yes
N1 C5 1.293(3) yes
N1 C12 1.438(3) yes
N2 C1 1.400(3) yes
N2 C2 1.396(3) yes
N2 C5 1.386(3) yes
N3 C1 1.330(3) yes
N3 C3 1.391(3) yes
N3 C4 1.463(4) yes
C2 C3 1.325(4) yes
C2 H21 0.930 no
C3 H31 0.933 no
C4 H41 0.935 no
C4 H42 0.946 no
C4 H43 0.940 no
C5 C6 1.488(3) yes
C6 C7 1.402(4) yes
C6 C11 1.378(4) yes
C7 C8 1.390(4) yes
C7 H71 0.940 no
C8 C9 1.381(5) yes
C8 H81 0.934 no
C9 C10 1.380(4) yes
C9 H91 0.943 no
C10 C11 1.395(4) yes
C10 H101 0.948 no
C11 H111 0.936 no
C12 C13 1.398(4) yes
C12 C17 1.398(4) yes
C13 C14 1.387(4) yes
C13 C19 1.503(4) yes
C14 C15 1.386(4) yes
C14 H141 0.932 no
C15 C16 1.388(4) yes
C15 H151 0.943 no
C16 C17 1.392(4) yes
C16 H161 0.946 no
C17 C18 1.506(4) yes
C18 H181 0.945 no
C18 H182 0.961 no
C18 H183 0.949 no
C19 H191 0.957 no
C19 H192 0.956 no
C19 H193 0.960 no
C20 O1 1.147(3) yes
